data_4120947
loop_
_publ_author_name
'Michael I. Lipschutz'
'Xinzheng Yang'
'Ruchira Chatterjee'
'T. Don Tilley'

_publ_section_title
;
 A Structurally Rigid Bis(amido) Ligand Framework in Low-Coordinate Ni(I),
 Ni(II), and Ni(III) Analogues Provides Access to a Ni(III) Methyl Complex
 via Oxidative Addition
;
_journal_name_full 'Journal of the American Chemical Society'
_journal_page_first 15298
_journal_page_last 15301
_journal_paper_doi 10.1021/ja408151h
_journal_volume 135
_journal_year 2013
_chemical_formula_sum 'C30 H52 Co N2 Si2'
_chemical_formula_weight 555.85
_chemical_name_systematic
;
 ?
;
_space_group_IT_number 2
_symmetry_cell_setting triclinic
_symmetry_space_group_name_Hall '-P 1'
_symmetry_space_group_name_H-M 'P -1'
_atom_sites_solution_hydrogens geom
_atom_sites_solution_primary direct
_atom_sites_solution_secondary difmap
_audit_creation_method SHELXL-97
_cell_angle_alpha 102.530(4)
_cell_angle_beta 92.358(4)
_cell_angle_gamma 113.879(3)
_cell_formula_units_Z 1
_cell_length_a 8.8146(8)
_cell_length_b 9.1675(8)
_cell_length_c 11.1307(10)
_cell_measurement_reflns_used 9934
_cell_measurement_temperature 100(2)
_cell_measurement_theta_max 25.37
_cell_measurement_theta_min 2.55
_cell_volume 794.44(13)
_computing_cell_refinement 'Bruker SAINT'
_computing_data_collection 'Bruker APEX2'
_computing_data_reduction 'Bruker SAINT'
_computing_molecular_graphics ORTEP32
_computing_publication_material WinGX
_computing_structure_refinement 'SHELXL-97 (Sheldrick, 2008)'
_computing_structure_solution SIR97
_diffrn_ambient_temperature 100(2)
_diffrn_detector_area_resol_mean 8.366
_diffrn_measured_fraction_theta_full 0.999
_diffrn_measured_fraction_theta_max 0.997
_diffrn_measurement_device_type 'Bruker APEX-II CCD'
_diffrn_measurement_method 'phi and omega scans'
_diffrn_radiation_monochromator 'QUAZAR multilayer mirrors'
_diffrn_radiation_source 'microfocus sealed tube'
_diffrn_radiation_type MoK\a
_diffrn_radiation_wavelength 0.71073
_diffrn_reflns_av_R_equivalents 0.0230
_diffrn_reflns_av_sigmaI/netI 0.0131
_diffrn_reflns_limit_h_max 10
_diffrn_reflns_limit_h_min -10
_diffrn_reflns_limit_k_max 11
_diffrn_reflns_limit_k_min -11
_diffrn_reflns_limit_l_max 13
_diffrn_reflns_limit_l_min -13
_diffrn_reflns_number 21145
_diffrn_reflns_theta_full 25.00
_diffrn_reflns_theta_max 25.39
_diffrn_reflns_theta_min 1.89
_exptl_absorpt_coefficient_mu 0.635
_exptl_absorpt_correction_T_max 0.9750
_exptl_absorpt_correction_T_min 0.9277
_exptl_absorpt_correction_type multi-scan
_exptl_absorpt_process_details SADABS
_exptl_crystal_colour red
_exptl_crystal_density_diffrn 1.162
_exptl_crystal_description block
_exptl_crystal_F_000 301
_exptl_crystal_size_max 0.12
_exptl_crystal_size_mid 0.11
_exptl_crystal_size_min 0.04
_refine_diff_density_max 0.318
_refine_diff_density_min -0.192
_refine_diff_density_rms 0.039
_refine_ls_extinction_method none
_refine_ls_goodness_of_fit_ref 1.076
_refine_ls_hydrogen_treatment constr
_refine_ls_matrix_type full
_refine_ls_number_parameters 167
_refine_ls_number_reflns 2919
_refine_ls_number_restraints 0
_refine_ls_restrained_S_all 1.076
_refine_ls_R_factor_all 0.0240
_refine_ls_R_factor_gt 0.0226
_refine_ls_shift/su_max 0.000
_refine_ls_shift/su_mean 0.000
_refine_ls_structure_factor_coef Fsqd
_refine_ls_weighting_details 'calc w=1/[\s^2^(Fo^2^)+(0.0290P)^2^+0.3594P] where P=(Fo^2^+2Fc^2^)/3'
_refine_ls_weighting_scheme calc
_refine_ls_wR_factor_gt 0.0605
_refine_ls_wR_factor_ref 0.0614
_reflns_number_gt 2773
_reflns_number_total 2919
_reflns_threshold_expression >2sigma(I)
_cod_data_source_file ja408151h_si_006.cif
_cod_data_source_block shelxl
_cod_original_cell_volume 794.44(12)
_cod_database_code 4120947

loop_
_symmetry_equiv_pos_as_xyz
'x, y, z'
'-x, -y, -z'

loop_
_atom_site_label
_atom_site_type_symbol
_atom_site_fract_x
_atom_site_fract_y
_atom_site_fract_z
_atom_site_U_iso_or_equiv
_atom_site_adp_type
_atom_site_occupancy
_atom_site_symmetry_multiplicity
_atom_site_calc_flag
_atom_site_refinement_flags
C1 C 0.91108(15) 0.42269(15) 0.25403(11) 0.0133(2) Uani 1 1 d .
C2 C 0.76477(16) 0.27171(15) 0.21848(11) 0.0147(3) Uani 1 1 d .
C3 C 0.63138(16) 0.25963(16) 0.13866(12) 0.0184(3) Uani 1 1 d .
H3 H 0.5329 0.1589 0.1150 0.022 Uiso 1 1 calc R
C4 C 0.63971(17) 0.39132(18) 0.09335(13) 0.0209(3) Uani 1 1 d .
H4 H 0.5479 0.3810 0.0391 0.025 Uiso 1 1 calc R
C5 C 0.78329(17) 0.53862(17) 0.12784(13) 0.0197(3) Uani 1 1 d .
H5 H 0.7887 0.6289 0.0965 0.024 Uiso 1 1 calc R
C6 C 0.92014(16) 0.55725(15) 0.20755(12) 0.0155(3) Uani 1 1 d .
C7 C 1.07371(17) 0.72204(16) 0.24661(13) 0.0193(3) Uani 1 1 d .
H7 H 1.1667 0.7018 0.2830 0.023 Uiso 1 1 calc R
C8 C 1.0430(2) 0.84483(19) 0.34799(15) 0.0320(4) Uani 1 1 d .
H8A H 0.9499 0.8649 0.3161 0.048 Uiso 1 1 calc R
H8B H 1.1444 0.9489 0.3726 0.048 Uiso 1 1 calc R
H8C H 1.0150 0.7994 0.4203 0.048 Uiso 1 1 calc R
C9 C 1.1325(2) 0.79553(18) 0.13704(14) 0.0296(3) Uani 1 1 d .
H9A H 1.1472 0.7135 0.0717 0.044 Uiso 1 1 calc R
H9B H 1.2394 0.8934 0.1651 0.044 Uiso 1 1 calc R
H9C H 1.0485 0.8268 0.1041 0.044 Uiso 1 1 calc R
C10 C 0.74859(16) 0.12529(15) 0.26873(12) 0.0172(3) Uani 1 1 d .
H10 H 0.8633 0.1461 0.3052 0.021 Uiso 1 1 calc R
C11 C 0.63937(19) 0.11094(18) 0.37347(13) 0.0268(3) Uani 1 1 d .
H11A H 0.6893 0.2130 0.4403 0.040 Uiso 1 1 calc R
H11B H 0.6327 0.0179 0.4062 0.040 Uiso 1 1 calc R
H11C H 0.5265 0.0928 0.3407 0.040 Uiso 1 1 calc R
C12 C 0.67973(18) -0.03729(17) 0.16728(13) 0.0238(3) Uani 1 1 d .
H12A H 0.5634 -0.0659 0.1349 0.036 Uiso 1 1 calc R
H12B H 0.6838 -0.1251 0.2024 0.036 Uiso 1 1 calc R
H12C H 0.7479 -0.0249 0.0996 0.036 Uiso 1 1 calc R
C13 C 1.15858(18) 0.23326(18) 0.16100(14) 0.0256(3) Uani 1 1 d .
H13A H 1.0757 0.1309 0.1755 0.038 Uiso 1 1 calc R
H13B H 1.2586 0.2182 0.1385 0.038 Uiso 1 1 calc R
H13C H 1.1105 0.2611 0.0931 0.038 Uiso 1 1 calc R
C14 C 1.39740(17) 0.58690(17) 0.28041(13) 0.0215(3) Uani 1 1 d .
H14A H 1.3667 0.6134 0.2049 0.032 Uiso 1 1 calc R
H14B H 1.4951 0.5620 0.2712 0.032 Uiso 1 1 calc R
H14C H 1.4248 0.6815 0.3520 0.032 Uiso 1 1 calc R
C15 C 1.28702(18) 0.34430(19) 0.44062(14) 0.0266(3) Uani 1 1 d .
H15A H 1.3101 0.4320 0.5165 0.040 Uiso 1 1 calc R
H15B H 1.3891 0.3286 0.4268 0.040 Uiso 1 1 calc R
H15C H 1.1984 0.2414 0.4495 0.040 Uiso 1 1 calc R
N1 N 1.04494(13) 0.44044(12) 0.34202(9) 0.0136(2) Uani 1 1 d .
Si1 Si 1.21731(4) 0.40342(4) 0.30520(3) 0.01424(9) Uani 1 1 d .
Co1 Co 1.0000 0.5000 0.5000 0.01469(8) Uani 1 2 d S

loop_
_atom_site_aniso_label
_atom_site_aniso_U_11
_atom_site_aniso_U_22
_atom_site_aniso_U_33
_atom_site_aniso_U_23
_atom_site_aniso_U_13
_atom_site_aniso_U_12
C1 0.0142(6) 0.0155(6) 0.0101(5) 0.0006(5) 0.0035(5) 0.0074(5)
C2 0.0148(6) 0.0157(6) 0.0128(6) 0.0016(5) 0.0044(5) 0.0064(5)
C3 0.0132(6) 0.0195(7) 0.0185(6) 0.0015(5) 0.0022(5) 0.0049(5)
C4 0.0164(7) 0.0287(7) 0.0200(7) 0.0057(6) 0.0009(5) 0.0122(6)
C5 0.0200(7) 0.0222(7) 0.0227(7) 0.0095(5) 0.0059(5) 0.0127(6)
C6 0.0159(6) 0.0156(6) 0.0163(6) 0.0033(5) 0.0054(5) 0.0081(5)
C7 0.0188(7) 0.0153(6) 0.0242(7) 0.0065(5) 0.0016(5) 0.0069(5)
C8 0.0374(9) 0.0220(7) 0.0283(8) -0.0016(6) 0.0031(7) 0.0086(7)
C9 0.0292(8) 0.0225(7) 0.0314(8) 0.0102(6) 0.0075(6) 0.0034(6)
C10 0.0157(6) 0.0145(6) 0.0176(6) 0.0030(5) 0.0003(5) 0.0035(5)
C11 0.0307(8) 0.0240(7) 0.0218(7) 0.0080(6) 0.0076(6) 0.0064(6)
C12 0.0240(7) 0.0160(7) 0.0252(7) 0.0012(6) 0.0004(6) 0.0049(6)
C13 0.0216(7) 0.0250(7) 0.0263(7) -0.0039(6) 0.0027(6) 0.0112(6)
C14 0.0177(7) 0.0209(7) 0.0264(7) 0.0082(6) 0.0062(6) 0.0074(6)
C15 0.0203(7) 0.0275(8) 0.0310(8) 0.0137(6) -0.0027(6) 0.0065(6)
N1 0.0145(5) 0.0126(5) 0.0111(5) 0.0012(4) 0.0001(4) 0.0043(4)
Si1 0.01300(18) 0.01284(18) 0.01511(18) 0.00259(13) -0.00001(13) 0.00442(14)
Co1 0.01626(14) 0.01772(14) 0.00998(13) 0.00141(9) 0.00005(9) 0.00835(10)

loop_
_atom_type_symbol
_atom_type_description
_atom_type_scat_dispersion_real
_atom_type_scat_dispersion_imag
_atom_type_scat_source
C C 0.0033 0.0016 'International Tables Vol C Tables 4.2.6.8 and 6.1.1.4'
H H 0.0000 0.0000 'International Tables Vol C Tables 4.2.6.8 and 6.1.1.4'
N N 0.0061 0.0033 'International Tables Vol C Tables 4.2.6.8 and 6.1.1.4'
Si Si 0.0817 0.0704 'International Tables Vol C Tables 4.2.6.8 and 6.1.1.4'
Co Co 0.3494 0.9721 'International Tables Vol C Tables 4.2.6.8 and 6.1.1.4'

loop_
_geom_angle_atom_site_label_1
_geom_angle_atom_site_label_2
_geom_angle_atom_site_label_3
_geom_angle
_geom_angle_site_symmetry_1
C6 C1 C2 119.70(11) .
C6 C1 N1 120.47(11) .
C2 C1 N1 119.74(11) .
C3 C2 C1 119.07(12) .
C3 C2 C10 119.61(11) .
C1 C2 C10 121.29(11) .
C4 C3 C2 121.35(12) .
C4 C3 H3 119.3 .
C2 C3 H3 119.3 .
C3 C4 C5 119.45(12) .
C3 C4 H4 120.3 .
C5 C4 H4 120.3 .
C4 C5 C6 121.47(12) .
C4 C5 H5 119.3 .
C6 C5 H5 119.3 .
C5 C6 C1 118.95(12) .
C5 C6 C7 120.15(12) .
C1 C6 C7 120.86(11) .
C6 C7 C8 111.17(11) .
C6 C7 C9 112.71(11) .
C8 C7 C9 110.69(12) .
C6 C7 H7 107.3 .
C8 C7 H7 107.3 .
C9 C7 H7 107.3 .
C7 C8 H8A 109.5 .
C7 C8 H8B 109.5 .
H8A C8 H8B 109.5 .
C7 C8 H8C 109.5 .
H8A C8 H8C 109.5 .
H8B C8 H8C 109.5 .
C7 C9 H9A 109.5 .
C7 C9 H9B 109.5 .
H9A C9 H9B 109.5 .
C7 C9 H9C 109.5 .
H9A C9 H9C 109.5 .
H9B C9 H9C 109.5 .
C2 C10 C12 112.71(11) .
C2 C10 C11 110.55(11) .
C12 C10 C11 110.40(11) .
C2 C10 H10 107.7 .
C12 C10 H10 107.7 .
C11 C10 H10 107.7 .
C10 C11 H11A 109.5 .
C10 C11 H11B 109.5 .
H11A C11 H11B 109.5 .
C10 C11 H11C 109.5 .
H11A C11 H11C 109.5 .
H11B C11 H11C 109.5 .
C10 C12 H12A 109.5 .
C10 C12 H12B 109.5 .
H12A C12 H12B 109.5 .
C10 C12 H12C 109.5 .
H12A C12 H12C 109.5 .
H12B C12 H12C 109.5 .
Si1 C13 H13A 109.5 .
Si1 C13 H13B 109.5 .
H13A C13 H13B 109.5 .
Si1 C13 H13C 109.5 .
H13A C13 H13C 109.5 .
H13B C13 H13C 109.5 .
Si1 C14 H14A 109.5 .
Si1 C14 H14B 109.5 .
H14A C14 H14B 109.5 .
Si1 C14 H14C 109.5 .
H14A C14 H14C 109.5 .
H14B C14 H14C 109.5 .
Si1 C15 H15A 109.5 .
Si1 C15 H15B 109.5 .
H15A C15 H15B 109.5 .
Si1 C15 H15C 109.5 .
H15A C15 H15C 109.5 .
H15B C15 H15C 109.5 .
C1 N1 Si1 125.51(8) .
C1 N1 Co1 109.11(8) .
Si1 N1 Co1 125.33(6) .
N1 Si1 C13 110.39(6) .
N1 Si1 C15 106.08(6) .
C13 Si1 C15 110.58(7) .
N1 Si1 C14 113.86(6) .
C13 Si1 C14 107.65(7) .
C15 Si1 C14 108.27(6) .
N1 Co1 N1 180.00(3) 2_766

loop_
_geom_bond_atom_site_label_1
_geom_bond_atom_site_label_2
_geom_bond_distance
_geom_bond_site_symmetry_2
C1 C6 1.4129(18) .
C1 C2 1.4180(17) .
C1 N1 1.4347(16) .
C2 C3 1.3964(18) .
C2 C10 1.5207(18) .
C3 C4 1.383(2) .
C3 H3 0.9500 .
C4 C5 1.387(2) .
C4 H4 0.9500 .
C5 C6 1.3968(19) .
C5 H5 0.9500 .
C6 C7 1.5214(18) .
C7 C8 1.528(2) .
C7 C9 1.5283(19) .
C7 H7 1.0000 .
C8 H8A 0.9800 .
C8 H8B 0.9800 .
C8 H8C 0.9800 .
C9 H9A 0.9800 .
C9 H9B 0.9800 .
C9 H9C 0.9800 .
C10 C12 1.5317(18) .
C10 C11 1.5361(19) .
C10 H10 1.0000 .
C11 H11A 0.9800 .
C11 H11B 0.9800 .
C11 H11C 0.9800 .
C12 H12A 0.9800 .
C12 H12B 0.9800 .
C12 H12C 0.9800 .
C13 Si1 1.8625(14) .
C13 H13A 0.9800 .
C13 H13B 0.9800 .
C13 H13C 0.9800 .
C14 Si1 1.8711(13) .
C14 H14A 0.9800 .
C14 H14B 0.9800 .
C14 H14C 0.9800 .
C15 Si1 1.8685(14) .
C15 H15A 0.9800 .
C15 H15B 0.9800 .
C15 H15C 0.9800 .
N1 Si1 1.7320(11) .
N1 Co1 1.8339(10) .
Co1 N1 1.8339(10) 2_766
